data_7112019
loop_
_publ_author_name
'Terrance J. Hadlington'
'Cameron Jones'

_publ_section_title
;
 A singly bonded amido-distannyne: H2 activation and isocyanide
 coordination
;
_journal_name_full Chem.Commun.
_journal_page_first 2321
_journal_paper_doi 10.1039/c3cc49651a
_journal_volume 50
_journal_year 2014
_chemical_formula_sum 'C116 H164 N4 Si2 Sn2'
_chemical_formula_weight 1908.07
_chemical_name_systematic
; 
 ? 
;
_space_group_IT_number 14
_symmetry_cell_setting monoclinic
_symmetry_space_group_name_Hall '-P 2yn'
_symmetry_space_group_name_H-M 'P 1 21/n 1'
_atom_sites_solution_hydrogens geom
_atom_sites_solution_primary direct
_atom_sites_solution_secondary difmap
_audit_creation_method SHELXL-97
_cell_angle_alpha 90.00
_cell_angle_beta 91.274(5)
_cell_angle_gamma 90.00
_cell_formula_units_Z 2
_cell_length_a 17.5664(8)
_cell_length_b 13.8316(5)
_cell_length_c 21.8305(12)
_cell_measurement_temperature 123(2)
_cell_volume 5302.9(4)
_computing_structure_refinement 'SHELXL-97 (Sheldrick, 1997)'
_computing_structure_solution 'SHELXS-97 (Sheldrick, 1990)'
_diffrn_ambient_temperature 123(2)
_diffrn_measured_fraction_theta_full 0.999
_diffrn_measured_fraction_theta_max 0.999
_diffrn_measurement_device_type 'Bruker Apex X8'
_diffrn_radiation_monochromator graphite
_diffrn_radiation_source 'fine-focus sealed tube'
_diffrn_radiation_type MoK\a
_diffrn_radiation_wavelength 0.71073
_diffrn_reflns_av_R_equivalents 0.0961
_diffrn_reflns_av_sigmaI/netI 0.0765
_diffrn_reflns_limit_h_max 22
_diffrn_reflns_limit_h_min -22
_diffrn_reflns_limit_k_max 17
_diffrn_reflns_limit_k_min -17
_diffrn_reflns_limit_l_max 28
_diffrn_reflns_limit_l_min -28
_diffrn_reflns_number 72060
_diffrn_reflns_theta_full 27.50
_diffrn_reflns_theta_max 27.50
_diffrn_reflns_theta_min 2.92
_exptl_absorpt_coefficient_mu 0.541
_exptl_absorpt_correction_T_max 0.923
_exptl_absorpt_correction_T_min 0.871
_exptl_absorpt_correction_type multi-scan
_exptl_absorpt_process_details 'Sortav, Blessing 1995'
_exptl_crystal_colour 'orange green'
_exptl_crystal_density_diffrn 1.195
_exptl_crystal_density_method 'not measured'
_exptl_crystal_description block
_exptl_crystal_F_000 2032
_exptl_crystal_size_max 0.25
_exptl_crystal_size_mid 0.20
_exptl_crystal_size_min 0.15
_refine_diff_density_max 1.728
_refine_diff_density_min -0.870
_refine_diff_density_rms 0.118
_refine_ls_extinction_method none
_refine_ls_goodness_of_fit_ref 1.048
_refine_ls_hydrogen_treatment constr
_refine_ls_matrix_type full
_refine_ls_number_parameters 539
_refine_ls_number_reflns 12152
_refine_ls_number_restraints 33
_refine_ls_restrained_S_all 1.066
_refine_ls_R_factor_all 0.0981
_refine_ls_R_factor_gt 0.0598
_refine_ls_shift/su_max 0.001
_refine_ls_shift/su_mean 0.000
_refine_ls_structure_factor_coef Fsqd
_refine_ls_weighting_details 'calc w=1/[\s^2^(Fo^2^)+(0.0750P)^2^+9.5215P] where P=(Fo^2^+2Fc^2^)/3'
_refine_ls_weighting_scheme calc
_refine_ls_wR_factor_gt 0.1438
_refine_ls_wR_factor_ref 0.1709
_reflns_number_gt 8304
_reflns_number_total 12152
_reflns_threshold_expression >2sigma(I)
_cod_data_source_file c3cc49651a.txt
_cod_data_source_block compound3
_cod_original_sg_symbol_H-M P2(1)/n
_cod_database_code 7112019

loop_
_symmetry_equiv_pos_as_xyz
'x, y, z'
'-x+1/2, y+1/2, -z+1/2'
'-x, -y, -z'
'x-1/2, -y-1/2, z-1/2'

loop_
_atom_site_label
_atom_site_type_symbol
_atom_site_fract_x
_atom_site_fract_y
_atom_site_fract_z
_atom_site_U_iso_or_equiv
_atom_site_adp_type
_atom_site_occupancy
_atom_site_symmetry_multiplicity
_atom_site_calc_flag
_atom_site_refinement_flags
_atom_site_disorder_assembly
_atom_site_disorder_group
Sn1 Sn 0.558294(16) 0.075697(19) 0.979512(13) 0.02161(10) Uani 1 1 d . . .
Si1 Si 0.54604(7) 0.24872(8) 1.08846(6) 0.0221(3) Uani 1 1 d . . .
N1 N 0.5981(2) 0.1490(2) 1.06386(16) 0.0207(7) Uani 1 1 d . . .
C1 C 0.6728(2) 0.1220(3) 1.08579(19) 0.0210(9) Uani 1 1 d . . .
N2 N 0.7134(2) -0.0769(3) 0.98302(19) 0.0316(9) Uani 1 1 d . . .
C2 C 0.6834(2) 0.0533(3) 1.1340(2) 0.0224(9) Uani 1 1 d . . .
C3 C 0.7565(3) 0.0283(3) 1.1545(2) 0.0292(10) Uani 1 1 d . . .
H3 H 0.7617 -0.0174 1.1868 0.035 Uiso 1 1 calc R . .
C4 C 0.8217(3) 0.0667(3) 1.1300(2) 0.0308(11) Uani 1 1 d . B .
C5 C 0.8113(3) 0.1312(3) 1.0814(2) 0.0310(11) Uani 1 1 d . . .
H5 H 0.8551 0.1572 1.0626 0.037 Uiso 1 1 calc R . .
C6 C 0.7399(2) 0.1592(3) 1.0592(2) 0.0241(9) Uani 1 1 d . . .
C7 C 0.9007(3) 0.0390(4) 1.1555(3) 0.0564(17) Uani 1 1 d D . .
H7 H 0.8976 0.0583 1.1996 0.068 Uiso 1 1 calc R A 1
C8 C 0.9102(5) -0.0710(5) 1.1598(4) 0.048(3) Uani 0.661(11) 1 d PD B 1
H8A H 0.9156 -0.0979 1.1186 0.072 Uiso 0.661(11) 1 calc PR B 1
H8B H 0.8654 -0.0993 1.1788 0.072 Uiso 0.661(11) 1 calc PR B 1
H8C H 0.9558 -0.0862 1.1847 0.072 Uiso 0.661(11) 1 calc PR B 1
C9 C 0.9666(5) 0.0955(9) 1.1347(6) 0.075(4) Uani 0.661(11) 1 d PDU B 1
H9A H 0.9554 0.1647 1.1380 0.112 Uiso 0.661(11) 1 calc PR B 1
H9B H 0.9766 0.0795 1.0919 0.112 Uiso 0.661(11) 1 calc PR B 1
H9C H 1.0115 0.0798 1.1602 0.112 Uiso 0.661(11) 1 calc PR B 1
C10 C 0.6169(3) 0.0048(3) 1.1661(2) 0.0299(10) Uani 1 1 d . . .
H10 H 0.5712 0.0113 1.1382 0.036 Uiso 1 1 calc R . .
C11 C 0.6309(3) -0.1039(3) 1.1753(2) 0.0284(10) Uani 1 1 d . . .
C12 C 0.6221(3) -0.1667(3) 1.1258(2) 0.0358(12) Uani 1 1 d . . .
H12 H 0.6058 -0.1423 1.0871 0.043 Uiso 1 1 calc R . .
C13 C 0.6369(3) -0.2647(4) 1.1325(2) 0.0443(14) Uani 1 1 d . . .
H13 H 0.6304 -0.3068 1.0984 0.053 Uiso 1 1 calc R . .
C14 C 0.6612(3) -0.3017(3) 1.1887(3) 0.0409(13) Uani 1 1 d . . .
H14 H 0.6718 -0.3687 1.1932 0.049 Uiso 1 1 calc R . .
C15 C 0.6697(3) -0.2402(3) 1.2381(2) 0.0392(13) Uani 1 1 d . . .
H15 H 0.6858 -0.2649 1.2768 0.047 Uiso 1 1 calc R . .
C16 C 0.6548(3) -0.1421(3) 1.2312(2) 0.0347(12) Uani 1 1 d . . .
H16 H 0.6610 -0.1004 1.2655 0.042 Uiso 1 1 calc R . .
C17 C 0.5970(3) 0.0521(4) 1.2269(3) 0.0397(13) Uani 1 1 d . . .
C18 C 0.5273(4) 0.0317(5) 1.2529(3) 0.0569(17) Uani 1 1 d . . .
H18 H 0.4937 -0.0135 1.2339 0.068 Uiso 1 1 calc R . .
C19 C 0.5064(5) 0.0780(6) 1.3074(4) 0.076(3) Uani 1 1 d . . .
H19 H 0.4584 0.0642 1.3247 0.091 Uiso 1 1 calc R . .
C20 C 0.5552(6) 0.1435(6) 1.3360(4) 0.082(3) Uani 1 1 d . . .
H20 H 0.5402 0.1763 1.3720 0.098 Uiso 1 1 calc R . .
C21 C 0.6246(5) 0.1602(4) 1.3121(3) 0.064(2) Uani 1 1 d . . .
H21 H 0.6592 0.2027 1.3326 0.077 Uiso 1 1 calc R . .
C22 C 0.6458(4) 0.1155(4) 1.2579(2) 0.0440(14) Uani 1 1 d . . .
H22 H 0.6945 0.1286 1.2417 0.053 Uiso 1 1 calc R . .
C23 C 0.7374(3) 0.2315(3) 1.0058(2) 0.0286(10) Uani 1 1 d . . .
H23 H 0.6829 0.2366 0.9919 0.034 Uiso 1 1 calc R . .
C24 C 0.7633(3) 0.3344(3) 1.0233(2) 0.0294(10) Uani 1 1 d . . .
C25 C 0.8016(3) 0.3585(3) 1.0778(2) 0.0346(11) Uani 1 1 d . . .
H25 H 0.8154 0.3091 1.1061 0.041 Uiso 1 1 calc R . .
C26 C 0.8197(3) 0.4546(4) 1.0911(3) 0.0423(13) Uani 1 1 d . . .
H26 H 0.8454 0.4702 1.1286 0.051 Uiso 1 1 calc R . .
C27 C 0.8004(3) 0.5275(4) 1.0499(3) 0.0472(14) Uani 1 1 d . . .
H27 H 0.8123 0.5930 1.0592 0.057 Uiso 1 1 calc R . .
C28 C 0.7642(3) 0.5045(4) 0.9956(3) 0.0452(14) Uani 1 1 d . . .
H28 H 0.7513 0.5542 0.9671 0.054 Uiso 1 1 calc R . .
C29 C 0.7459(3) 0.4088(3) 0.9820(3) 0.0363(12) Uani 1 1 d . . .
H29 H 0.7213 0.3938 0.9440 0.044 Uiso 1 1 calc R . .
C30 C 0.7821(3) 0.1968(3) 0.9502(2) 0.0333(11) Uani 1 1 d . . .
C31 C 0.8595(3) 0.2137(4) 0.9444(3) 0.0449(13) Uani 1 1 d . . .
H31 H 0.8862 0.2485 0.9757 0.054 Uiso 1 1 calc R . .
C32 C 0.8990(3) 0.1805(4) 0.8935(3) 0.0516(15) Uani 1 1 d . . .
H32 H 0.9522 0.1917 0.8908 0.062 Uiso 1 1 calc R . .
C33 C 0.8610(4) 0.1321(4) 0.8475(3) 0.0540(16) Uani 1 1 d . . .
H33 H 0.8877 0.1089 0.8131 0.065 Uiso 1 1 calc R . .
C34 C 0.7831(4) 0.1172(4) 0.8515(3) 0.0505(15) Uani 1 1 d . . .
H34 H 0.7561 0.0853 0.8192 0.061 Uiso 1 1 calc R . .
C35 C 0.7446(3) 0.1489(4) 0.9025(2) 0.0385(12) Uani 1 1 d . . .
H35 H 0.6915 0.1376 0.9049 0.046 Uiso 1 1 calc R . .
C36 C 0.4832(3) 0.2143(3) 1.1537(2) 0.0265(10) Uani 1 1 d . . .
H36 H 0.5182 0.1821 1.1841 0.032 Uiso 1 1 calc R . .
C37 C 0.4433(3) 0.2933(4) 1.1903(2) 0.0383(12) Uani 1 1 d . . .
H37A H 0.4074 0.3280 1.1633 0.057 Uiso 1 1 calc R . .
H37B H 0.4814 0.3387 1.2069 0.057 Uiso 1 1 calc R . .
H37C H 0.4158 0.2637 1.2240 0.057 Uiso 1 1 calc R . .
C38 C 0.4252(3) 0.1353(3) 1.1348(2) 0.0330(11) Uani 1 1 d . . .
H38A H 0.4003 0.1106 1.1714 0.049 Uiso 1 1 calc R . .
H38B H 0.4517 0.0823 1.1144 0.049 Uiso 1 1 calc R . .
H38C H 0.3868 0.1629 1.1067 0.049 Uiso 1 1 calc R . .
C39 C 0.4851(3) 0.2896(3) 1.0196(2) 0.0257(10) Uani 1 1 d . . .
H39 H 0.4627 0.2296 1.0010 0.031 Uiso 1 1 calc R . .
C40 C 0.4176(3) 0.3550(4) 1.0358(2) 0.0356(12) Uani 1 1 d . . .
H40A H 0.4364 0.4113 1.0589 0.053 Uiso 1 1 calc R . .
H40B H 0.3818 0.3187 1.0608 0.053 Uiso 1 1 calc R . .
H40C H 0.3917 0.3768 0.9981 0.053 Uiso 1 1 calc R . .
C41 C 0.5333(3) 0.3374(3) 0.9692(2) 0.0327(11) Uani 1 1 d . . .
H41A H 0.5001 0.3552 0.9343 0.049 Uiso 1 1 calc R . .
H41B H 0.5721 0.2917 0.9556 0.049 Uiso 1 1 calc R . .
H41C H 0.5582 0.3955 0.9858 0.049 Uiso 1 1 calc R . .
C42 C 0.6110(3) 0.3510(3) 1.1144(2) 0.0263(10) Uani 1 1 d . . .
H42 H 0.6513 0.3555 1.0829 0.032 Uiso 1 1 calc R . .
C43 C 0.6531(3) 0.3291(3) 1.1749(2) 0.0329(11) Uani 1 1 d . . .
H43A H 0.6874 0.3828 1.1853 0.049 Uiso 1 1 calc R . .
H43B H 0.6828 0.2696 1.1706 0.049 Uiso 1 1 calc R . .
H43C H 0.6161 0.3209 1.2074 0.049 Uiso 1 1 calc R . .
C44 C 0.5751(3) 0.4527(3) 1.1175(2) 0.0375(12) Uani 1 1 d . . .
H44A H 0.5365 0.4536 1.1493 0.056 Uiso 1 1 calc R . .
H44B H 0.5511 0.4685 1.0778 0.056 Uiso 1 1 calc R . .
H44C H 0.6147 0.5004 1.1274 0.056 Uiso 1 1 calc R . .
C45 C 0.6586(3) -0.0331(3) 0.9900(2) 0.0277(10) Uani 1 1 d . . .
C46 C 0.7845(3) -0.1309(3) 0.9742(2) 0.0415(14) Uani 1 1 d D . .
C47 C 0.8499(3) -0.0607(4) 0.9740(3) 0.0517(16) Uani 1 1 d D . .
H47A H 0.8428 -0.0150 0.9401 0.078 Uiso 1 1 calc R . .
H47B H 0.8977 -0.0962 0.9689 0.078 Uiso 1 1 calc R . .
H47C H 0.8519 -0.0253 1.0129 0.078 Uiso 1 1 calc R . .
C48 C 0.7789(5) -0.1789(7) 0.9116(4) 0.104(3) Uani 1 1 d DU . .
H48A H 0.7413 -0.2311 0.9126 0.156 Uiso 1 1 calc R . .
H48B H 0.8287 -0.2056 0.9012 0.156 Uiso 1 1 calc R . .
H48C H 0.7633 -0.1309 0.8808 0.156 Uiso 1 1 calc R . .
C49 C 0.7919(5) -0.2028(6) 1.0253(4) 0.093(3) Uani 1 1 d DU . .
H49A H 0.7950 -0.1686 1.0646 0.140 Uiso 1 1 calc R . .
H49B H 0.8382 -0.2412 1.0201 0.140 Uiso 1 1 calc R . .
H49C H 0.7475 -0.2457 1.0246 0.140 Uiso 1 1 calc R . .
C50 C 0.5593(7) 0.2339(7) 0.7825(6) 0.127(4) Uiso 1 1 d D . .
H50A H 0.5985 0.1992 0.7600 0.191 Uiso 1 1 calc R . .
H50B H 0.5111 0.2320 0.7590 0.191 Uiso 1 1 calc R . .
H50C H 0.5525 0.2032 0.8224 0.191 Uiso 1 1 calc R . .
C51 C 0.5835(7) 0.3373(8) 0.7916(7) 0.164(5) Uiso 1 1 d D . .
H51A H 0.5648 0.3595 0.8317 0.197 Uiso 1 1 calc R . .
H51B H 0.5582 0.3772 0.7595 0.197 Uiso 1 1 calc R . .
C52 C 0.6678(6) 0.3558(7) 0.7900(6) 0.132(4) Uiso 1 1 d D . .
H52A H 0.6864 0.3410 0.7486 0.159 Uiso 1 1 calc R . .
H52B H 0.6944 0.3126 0.8196 0.159 Uiso 1 1 calc R . .
C53 C 0.6863(7) 0.4618(8) 0.8060(6) 0.147(5) Uiso 1 1 d D . .
H53A H 0.6639 0.5061 0.7749 0.177 Uiso 1 1 calc R . .
H53B H 0.6665 0.4790 0.8466 0.177 Uiso 1 1 calc R . .
C54 C 0.7722(7) 0.4672(9) 0.8063(7) 0.157(5) Uiso 1 1 d D . .
H54A H 0.7931 0.4499 0.7661 0.189 Uiso 1 1 calc R . .
H54B H 0.7956 0.4258 0.8386 0.189 Uiso 1 1 calc R . .
C55 C 0.7823(10) 0.5741(9) 0.8205(8) 0.194(7) Uiso 1 1 d D . .
H55A H 0.7745 0.6118 0.7829 0.291 Uiso 1 1 calc R . .
H55B H 0.8339 0.5854 0.8370 0.291 Uiso 1 1 calc R . .
H55C H 0.7451 0.5939 0.8508 0.291 Uiso 1 1 calc R . .
C56 C 1.0200(9) 0.3110(9) 1.0788(7) 0.176(6) Uiso 1 1 d D . .
H56A H 0.9655 0.2957 1.0795 0.264 Uiso 1 1 calc R . .
H56B H 1.0426 0.3017 1.1198 0.264 Uiso 1 1 calc R . .
H56C H 1.0450 0.2682 1.0497 0.264 Uiso 1 1 calc R . .
C57 C 1.0301(8) 0.4125(9) 1.0597(6) 0.153(5) Uiso 1 1 d D . .
H57A H 1.0855 0.4247 1.0575 0.184 Uiso 1 1 calc R . .
H57B H 1.0106 0.4540 1.0928 0.184 Uiso 1 1 calc R . .
C58 C 0.9945(8) 0.4463(3) 1.0011(6) 0.142(5) Uiso 1 1 d D . .
H58A H 0.9396 0.4302 0.9996 0.170 Uiso 1 1 calc R . .
H58B H 1.0191 0.4151 0.9659 0.170 Uiso 1 1 calc R . .
C8A C 0.9099(11) -0.0285(12) 1.2082(7) 0.057(6) Uiso 0.339(11) 1 d PD B 2
H8A1 H 0.9639 -0.0334 1.2199 0.085 Uiso 0.339(11) 1 calc PR B 2
H8A2 H 0.8906 -0.0925 1.1964 0.085 Uiso 0.339(11) 1 calc PR B 2
H8A3 H 0.8812 -0.0041 1.2429 0.085 Uiso 0.339(11) 1 calc PR B 2
C9A C 0.9556(9) 0.0292(13) 1.1022(6) 0.047(5) Uiso 0.339(11) 1 d PD B 2
H9A1 H 0.9479 0.0833 1.0737 0.071 Uiso 0.339(11) 1 calc PR B 2
H9A2 H 0.9459 -0.0319 1.0807 0.071 Uiso 0.339(11) 1 calc PR B 2
H9A3 H 1.0082 0.0300 1.1182 0.071 Uiso 0.339(11) 1 calc PR B 2

loop_
_atom_site_aniso_label
_atom_site_aniso_U_11
_atom_site_aniso_U_22
_atom_site_aniso_U_33
_atom_site_aniso_U_23
_atom_site_aniso_U_13
_atom_site_aniso_U_12
Sn1 0.02405(17) 0.01813(16) 0.02248(16) -0.00062(11) -0.00317(11) 0.00149(12)
Si1 0.0238(6) 0.0181(5) 0.0242(6) -0.0012(4) -0.0044(5) 0.0036(5)
N1 0.0214(18) 0.0184(17) 0.0223(18) -0.0044(13) -0.0022(14) 0.0010(14)
C1 0.026(2) 0.0131(19) 0.024(2) -0.0020(15) -0.0043(18) 0.0022(16)
N2 0.032(2) 0.026(2) 0.037(2) -0.0061(16) -0.0048(18) 0.0033(17)
C2 0.021(2) 0.018(2) 0.028(2) 0.0004(16) -0.0025(18) 0.0009(16)
C3 0.031(3) 0.020(2) 0.035(3) 0.0036(18) -0.009(2) -0.0001(19)
C4 0.025(2) 0.025(2) 0.042(3) -0.0007(19) -0.007(2) 0.0022(19)
C5 0.023(2) 0.025(2) 0.045(3) -0.001(2) -0.002(2) -0.0051(18)
C6 0.025(2) 0.017(2) 0.030(2) 0.0005(17) -0.0025(19) -0.0014(17)
C7 0.031(3) 0.059(4) 0.078(5) 0.003(3) -0.017(3) 0.009(3)
C8 0.038(5) 0.056(6) 0.050(6) 0.014(4) -0.008(4) 0.021(4)
C9 0.049(5) 0.083(6) 0.092(6) 0.021(5) -0.011(5) -0.005(4)
C10 0.024(2) 0.027(2) 0.039(3) 0.013(2) -0.004(2) 0.0014(19)
C11 0.023(2) 0.026(2) 0.035(3) 0.0071(19) -0.005(2) -0.0037(18)
C12 0.041(3) 0.032(3) 0.034(3) 0.009(2) -0.015(2) -0.008(2)
C13 0.065(4) 0.030(3) 0.038(3) 0.000(2) -0.020(3) -0.015(3)
C14 0.052(3) 0.021(2) 0.049(3) 0.006(2) -0.018(3) -0.008(2)
C15 0.049(3) 0.026(2) 0.041(3) 0.007(2) -0.017(3) -0.004(2)
C16 0.046(3) 0.023(2) 0.035(3) 0.0046(19) -0.010(2) -0.002(2)
C17 0.043(3) 0.032(3) 0.045(3) 0.020(2) 0.009(2) 0.016(2)
C18 0.050(4) 0.056(4) 0.065(4) 0.034(3) 0.019(3) 0.020(3)
C19 0.086(5) 0.079(5) 0.066(5) 0.047(4) 0.046(4) 0.054(5)
C20 0.140(8) 0.056(4) 0.053(4) 0.023(4) 0.044(5) 0.052(5)
C21 0.113(6) 0.035(3) 0.044(4) 0.006(3) 0.018(4) 0.031(4)
C22 0.070(4) 0.029(3) 0.033(3) 0.007(2) 0.006(3) 0.018(3)
C23 0.022(2) 0.023(2) 0.040(3) 0.0058(19) -0.001(2) -0.0028(18)
C24 0.023(2) 0.020(2) 0.046(3) 0.0037(19) 0.004(2) -0.0006(18)
C25 0.034(3) 0.023(2) 0.047(3) 0.007(2) 0.002(2) -0.001(2)
C26 0.046(3) 0.027(2) 0.054(4) -0.003(2) 0.001(3) -0.006(2)
C27 0.047(3) 0.024(3) 0.071(4) 0.002(3) 0.009(3) -0.003(2)
C28 0.041(3) 0.030(3) 0.065(4) 0.017(3) 0.008(3) 0.004(2)
C29 0.034(3) 0.030(3) 0.045(3) 0.009(2) 0.003(2) 0.004(2)
C30 0.037(3) 0.028(2) 0.036(3) 0.007(2) 0.006(2) -0.003(2)
C31 0.045(3) 0.032(3) 0.058(4) -0.001(2) 0.016(3) -0.007(2)
C32 0.042(3) 0.041(3) 0.072(4) 0.002(3) 0.025(3) -0.009(3)
C33 0.067(4) 0.048(3) 0.049(4) 0.004(3) 0.029(3) 0.002(3)
C34 0.062(4) 0.055(4) 0.034(3) 0.003(3) 0.005(3) -0.003(3)
C35 0.040(3) 0.042(3) 0.034(3) 0.007(2) 0.006(2) -0.005(2)
C36 0.031(2) 0.020(2) 0.029(2) -0.0028(17) -0.0036(19) 0.0039(18)
C37 0.041(3) 0.037(3) 0.037(3) -0.005(2) 0.003(2) 0.007(2)
C38 0.026(2) 0.037(3) 0.037(3) -0.001(2) 0.003(2) -0.002(2)
C39 0.027(2) 0.020(2) 0.030(2) -0.0001(17) -0.0046(19) 0.0017(18)
C40 0.039(3) 0.031(3) 0.036(3) -0.001(2) -0.011(2) 0.011(2)
C41 0.041(3) 0.024(2) 0.032(3) 0.0035(19) -0.009(2) 0.006(2)
C42 0.029(2) 0.018(2) 0.031(3) -0.0010(17) -0.005(2) 0.0018(18)
C43 0.031(3) 0.028(2) 0.039(3) -0.003(2) -0.011(2) 0.001(2)
C44 0.050(3) 0.023(2) 0.039(3) -0.005(2) -0.008(2) 0.004(2)
C45 0.024(2) 0.025(2) 0.034(3) -0.0027(19) -0.003(2) 0.0027(19)
C46 0.027(3) 0.026(3) 0.071(4) -0.013(2) -0.003(3) 0.004(2)
C47 0.035(3) 0.038(3) 0.083(5) 0.007(3) 0.018(3) 0.006(2)
C48 0.070(4) 0.118(5) 0.123(6) -0.070(5) -0.003(4) 0.031(4)
C49 0.066(4) 0.079(4) 0.137(6) 0.053(4) 0.024(4) 0.019(4)

loop_
_atom_type_symbol
_atom_type_description
_atom_type_scat_dispersion_real
_atom_type_scat_dispersion_imag
_atom_type_scat_source
Sn Sn -0.6537 1.4246 'International Tables Vol C Tables 4.2.6.8 and 6.1.1.4'
N N 0.0061 0.0033 'International Tables Vol C Tables 4.2.6.8 and 6.1.1.4'
C C 0.0033 0.0016 'International Tables Vol C Tables 4.2.6.8 and 6.1.1.4'
H H 0.0000 0.0000 'International Tables Vol C Tables 4.2.6.8 and 6.1.1.4'
Si Si 0.0817 0.0704 'International Tables Vol C Tables 4.2.6.8 and 6.1.1.4'

loop_
_geom_angle_atom_site_label_1
_geom_angle_atom_site_label_2
_geom_angle_atom_site_label_3
_geom_angle
_geom_angle_site_symmetry_3
N1 Sn1 C45 89.39(14) .
N1 Sn1 Sn1 105.76(10) 3_657
C45 Sn1 Sn1 92.23(12) 3_657
N1 Si1 C36 110.69(19) .
N1 Si1 C42 111.41(19) .
C36 Si1 C42 108.7(2) .
N1 Si1 C39 106.23(18) .
C36 Si1 C39 110.0(2) .
C42 Si1 C39 109.71(19) .
C1 N1 Si1 125.8(3) .
C1 N1 Sn1 115.4(3) .
Si1 N1 Sn1 117.51(17) .
C6 C1 C2 116.5(4) .
C6 C1 N1 122.0(4) .
C2 C1 N1 121.5(4) .
C45 N2 C46 178.7(4) .
C3 C2 C1 120.3(4) .
C3 C2 C10 116.9(4) .
C1 C2 C10 122.8(4) .
C4 C3 C2 123.2(4) .
C3 C4 C5 116.4(4) .
C3 C4 C7 121.1(4) .
C5 C4 C7 122.6(5) .
C6 C5 C4 123.0(5) .
C5 C6 C1 120.5(4) .
C5 C6 C23 117.1(4) .
C1 C6 C23 122.4(4) .
C9 C7 C8A 119.9(10) .
C9 C7 C4 117.7(6) .
C8A C7 C4 121.4(9) .
C9 C7 C8 117.3(7) .
C8A C7 C8 47.2(8) .
C4 C7 C8 111.5(5) .
C9 C7 C9A 45.7(8) .
C8A C7 C9A 118.1(11) .
C4 C7 C9A 109.0(8) .
C8 C7 C9A 83.6(8) .
C2 C10 C17 113.7(4) .
C2 C10 C11 111.6(4) .
C17 C10 C11 110.1(4) .
C16 C11 C12 118.1(4) .
C16 C11 C10 122.3(4) .
C12 C11 C10 119.6(4) .
C13 C12 C11 120.7(4) .
C12 C13 C14 120.4(5) .
C15 C14 C13 119.3(5) .
C14 C15 C16 120.1(5) .
C11 C16 C15 121.4(5) .
C18 C17 C22 118.0(6) .
C18 C17 C10 119.3(6) .
C22 C17 C10 122.7(5) .
C17 C18 C19 120.2(7) .
C20 C19 C18 120.6(7) .
C21 C20 C19 119.3(7) .
C20 C21 C22 120.7(8) .
C17 C22 C21 121.2(7) .
C30 C23 C6 113.0(4) .
C30 C23 C24 109.3(4) .
C6 C23 C24 114.2(4) .
C25 C24 C29 118.0(4) .
C25 C24 C23 124.5(4) .
C29 C24 C23 117.5(4) .
C24 C25 C26 120.6(5) .
C27 C26 C25 120.3(5) .
C28 C27 C26 119.6(5) .
C27 C28 C29 120.4(5) .
C28 C29 C24 121.1(5) .
C35 C30 C31 117.5(5) .
C35 C30 C23 120.0(4) .
C31 C30 C23 122.5(5) .
C30 C31 C32 121.3(6) .
C33 C32 C31 120.0(6) .
C32 C33 C34 119.5(6) .
C35 C34 C33 120.1(6) .
C30 C35 C34 121.5(5) .
C37 C36 C38 109.7(4) .
C37 C36 Si1 119.8(3) .
C38 C36 Si1 111.8(3) .
C40 C39 C41 110.4(4) .
C40 C39 Si1 114.4(3) .
C41 C39 Si1 112.3(3) .
C43 C42 C44 109.5(4) .
C43 C42 Si1 112.7(3) .
C44 C42 Si1 116.6(3) .
N2 C45 Sn1 164.2(4) .
N2 C46 C49 107.4(5) .
N2 C46 C47 108.9(4) .
C49 C46 C47 112.1(5) .
N2 C46 C48 107.6(4) .
C49 C46 C48 112.4(7) .
C47 C46 C48 108.3(6) .
C50 C51 C52 115.8(10) .
C51 C52 C53 111.2(9) .
C54 C53 C52 104.8(9) .
C53 C54 C55 99.3(11) .
C56 C57 C58 119.4(11) .
C57 C58 C58 106.7(11) 3_767

loop_
_geom_bond_atom_site_label_1
_geom_bond_atom_site_label_2
_geom_bond_distance
_geom_bond_site_symmetry_2
Sn1 N1 2.202(3) .
Sn1 C45 2.325(4) .
Sn1 Sn1 3.0759(6) 3_657
Si1 N1 1.746(4) .
Si1 C36 1.881(5) .
Si1 C42 1.897(4) .
Si1 C39 1.911(4) .
N1 C1 1.436(5) .
C1 C6 1.422(6) .
C1 C2 1.427(6) .
N2 C45 1.149(6) .
N2 C46 1.472(6) .
C2 C3 1.394(6) .
C2 C10 1.529(6) .
C3 C4 1.380(7) .
C4 C5 1.395(7) .
C4 C7 1.532(7) .
C5 C6 1.390(6) .
C6 C23 1.538(6) .
C7 C9 1.478(7) .
C7 C8A 1.486(8) .
C7 C8 1.534(6) .
C7 C9A 1.535(8) .
C10 C17 1.529(8) .
C10 C11 1.535(6) .
C11 C16 1.386(6) .
C11 C12 1.393(7) .
C12 C13 1.387(7) .
C13 C14 1.388(7) .
C14 C15 1.378(7) .
C15 C16 1.389(6) .
C17 C18 1.389(8) .
C17 C22 1.391(8) .
C18 C19 1.405(10) .
C19 C20 1.386(12) .
C20 C21 1.357(11) .
C21 C22 1.394(8) .
C23 C30 1.536(7) .
C23 C24 1.540(6) .
C24 C25 1.394(7) .
C24 C29 1.396(6) .
C25 C26 1.396(7) .
C26 C27 1.390(8) .
C27 C28 1.369(8) .
C28 C29 1.393(7) .
C30 C35 1.387(7) .
C30 C31 1.389(7) .
C31 C32 1.402(8) .
C32 C33 1.368(9) .
C33 C34 1.388(9) .
C34 C35 1.387(8) .
C36 C37 1.531(6) .
C36 C38 1.545(6) .
C39 C40 1.539(6) .
C39 C41 1.551(7) .
C42 C43 1.528(6) .
C42 C44 1.543(6) .
C46 C49 1.498(6) .
C46 C47 1.504(6) .
C46 C48 1.520(6) .
C50 C51 1.503(7) .
C51 C52 1.504(7) .
C52 C53 1.539(7) .
C53 C54 1.510(7) .
C54 C55 1.520(7) .
C56 C57 1.476(7) .
C57 C58 1.487(7) .
C58 C58 1.499(8) 3_767
